data_4085479
loop_
_publ_author_name
'Ren, Peng'
'Pike, Sebastian D.'
'Pernik, Indrek'
'Weller, Andrew S.'
'Willis, Michael C.'

_publ_section_title
;
 Rh--POP Pincer Xantphos Complexes for C--S and C--H Activation.
 Implications for Carbothiolation Catalysis
;
_journal_issue 4
_journal_name_full Organometallics
_journal_page_first 711
_journal_paper_doi 10.1021/om500984y
_journal_volume 34
_journal_year 2015
_chemical_absolute_configuration unk
_chemical_formula_moiety 'C51 H46 Cl1 O1 P2 Rh1'
_chemical_formula_sum 'C51 H46 Cl O P2 Rh'
_chemical_formula_weight 875.23
_chemical_melting_point ?
_chemical_name_systematic 'Compound 5'
_space_group_IT_number 4
_symmetry_cell_setting monoclinic
_symmetry_space_group_name_Hall 'P 2c'
_symmetry_space_group_name_H-M 'P 1 1 21'
_atom_sites_solution_hydrogens difmap
_atom_sites_solution_primary direct
_audit_creation_date 2014-06-25
_audit_creation_method CRYSTALS_ver_14.43
_cell_angle_alpha 90
_cell_angle_beta 90
_cell_angle_gamma 77.3145(8)
_cell_formula_units_Z 2
_cell_length_a 9.9844(2)
_cell_length_b 11.9608(2)
_cell_length_c 18.0342(3)
_cell_measurement_reflns_used 8460
_cell_measurement_temperature 150
_cell_measurement_theta_max 27
_cell_measurement_theta_min 5
_cell_volume 2101.10(7)
_computing_cell_refinement 'DENZO/SCALEPACK (Otwinowski & Minor, 1997)'
_computing_data_collection 'COLLECT (Nonius, 2001).'
_computing_data_reduction 'DENZO/SCALEPACK (Otwinowski & Minor, 1997)'
_computing_molecular_graphics 'CAMERON (Watkin et al., 1996)'
_computing_publication_material 'CRYSTALS (Betteridge et al., 2003)'
_computing_structure_refinement 'CRYSTALS (Betteridge et al., 2003)'
_computing_structure_solution 'SIR92 (Altomare et al., 1994)'
_diffrn_ambient_temperature 150
_diffrn_measured_fraction_theta_full 0.992
_diffrn_measured_fraction_theta_max 0.988
_diffrn_measurement_device Area
_diffrn_measurement_device_type 'Nonius KappaCCD'
_diffrn_measurement_method \w
_diffrn_radiation_monochromator graphite
_diffrn_radiation_type 'Mo K\a'
_diffrn_radiation_wavelength 0.71073
_diffrn_reflns_av_R_equivalents 0.085
_diffrn_reflns_limit_h_max 12
_diffrn_reflns_limit_h_min -12
_diffrn_reflns_limit_k_max 15
_diffrn_reflns_limit_k_min -15
_diffrn_reflns_limit_l_max 23
_diffrn_reflns_limit_l_min -23
_diffrn_reflns_number 16356
_diffrn_reflns_theta_full 26.957
_diffrn_reflns_theta_max 27.507
_diffrn_reflns_theta_min 5.126
_diffrn_standards_number 0
_exptl_absorpt_coefficient_mu 0.584
_exptl_absorpt_correction_T_max 0.94
_exptl_absorpt_correction_T_min 0.89
_exptl_absorpt_correction_type multi-scan
_exptl_absorpt_process_details 'DENZO/SCALEPACK (Otwinowski & Minor, 1997)'
_exptl_crystal_colour 'pale yellow'
_exptl_crystal_density_diffrn 1.383
_exptl_crystal_density_method 'not measured'
_exptl_crystal_description block
_exptl_crystal_F_000 904
_exptl_crystal_size_max 0.180
_exptl_crystal_size_mid 0.180
_exptl_crystal_size_min 0.100
_refine_diff_density_max 1.58
_refine_diff_density_min -1.35
_refine_ls_extinction_method None
_refine_ls_goodness_of_fit_ref 0.9513
_refine_ls_hydrogen_treatment constr
_refine_ls_matrix_type full
_refine_ls_number_parameters 505
_refine_ls_number_reflns 9504
_refine_ls_number_restraints 1
_refine_ls_R_factor_all 0.0568
_refine_ls_R_factor_gt 0.0474
_refine_ls_shift/su_max 0.0005861
_refine_ls_shift/su_mean 0.0000144
_refine_ls_structure_factor_coef Fsqd
_refine_ls_weighting_details
;
 Method= Modified Sheldrick 
 w=1/[\s^2^(F^2^) + ( 0.09P)^2^ + 0.71P] 
 ,where P=(max(Fo^2^,0) + 2Fc^2^)/3 
;
_refine_ls_weighting_scheme calc
_refine_ls_wR_factor_all 0.1247
_refine_ls_wR_factor_gt 0.1193
_refine_ls_wR_factor_ref 0.1247
_reflns_limit_h_max 12
_reflns_limit_h_min -12
_reflns_limit_k_max 15
_reflns_limit_k_min 0
_reflns_limit_l_max 23
_reflns_limit_l_min -23
_reflns_number_gt 8405
_reflns_number_total 9506
_reflns_threshold_expression I>2.0\s(I)
_oxford_diffrn_Wilson_B_factor 1.82
_oxford_diffrn_Wilson_scale 12.50
_oxford_refine_ls_r_factor_ref 0.0568
_oxford_refine_ls_scale 0.2656(2)
_oxford_reflns_number_all 9504
_oxford_reflns_threshold_expression_ref I>-3.0\s(I)
_oxford_structure_analysis_title 06PR13
_cod_data_source_file om500984y_si_001.cif
_cod_data_source_block Compound06PR13
_cod_depositor_comments
;
The following automatic conversions were performed:

'_chemical_melting_point' value 'not measured' was changed to '?' -
the value is undefined or not given.

Automatic conversion script
Id: cif_fix_values 3008 2015-01-20 13:52:24Z robertas 

 Adding full bibliography for 4085478--4085487.cif.
;
_cod_original_sg_symbol_H-M 'P 1 1 21 '
_cod_original_formula_sum 'C51 H46 Cl1 O1 P2 Rh1'
_cod_database_code 4085479

loop_
_symmetry_equiv_pos_as_xyz
x,y,z
-x,-y,z+1/2

loop_
_atom_site_label
_atom_site_type_symbol
_atom_site_fract_x
_atom_site_fract_y
_atom_site_fract_z
_atom_site_U_iso_or_equiv
_atom_site_occupancy
_atom_site_adp_type
_atom_site_refinement_flags_posn
C1 C 0.3142(4) 0.5119(4) 0.6588(2) 0.0246 1.0000 Uani .
C2 C 0.3020(5) 0.5112(4) 0.5819(3) 0.0290 1.0000 Uani .
C3 C 0.1964(5) 0.5886(4) 0.5471(3) 0.0327 1.0000 Uani .
C4 C 0.1019(5) 0.6648(4) 0.5884(3) 0.0330 1.0000 Uani .
C5 C 0.1127(5) 0.6665(4) 0.6652(3) 0.0356 1.0000 Uani .
C6 C 0.2192(5) 0.5903(4) 0.7005(2) 0.0307 1.0000 Uani .
C7 C 0.4486(4) 0.4611(4) 0.7973(2) 0.0238 1.0000 Uani .
C8 C 0.4988(5) 0.5555(4) 0.8205(3) 0.0309 1.0000 Uani .
C9 C 0.4803(6) 0.5950(5) 0.8926(3) 0.0379 1.0000 Uani .
C10 C 0.4109(6) 0.5420(5) 0.9425(3) 0.0370 1.0000 Uani .
C11 C 0.3592(6) 0.4490(5) 0.9207(3) 0.0430 1.0000 Uani .
C12 C 0.3794(6) 0.4076(4) 0.8489(3) 0.0336 1.0000 Uani .
C13 C 0.6066(4) 0.4480(4) 0.6600(2) 0.0209 1.0000 Uani .
C14 C 0.6065(5) 0.5625(4) 0.6422(2) 0.0254 1.0000 Uani .
C15 C 0.7198(5) 0.5904(4) 0.6098(3) 0.0293 1.0000 Uani .
C16 C 0.8356(5) 0.5060(4) 0.5973(3) 0.0288 1.0000 Uani .
C17 C 0.8407(4) 0.3912(4) 0.6129(2) 0.0235 1.0000 Uani .
C18 C 0.7241(4) 0.3648(4) 0.6434(2) 0.0228 1.0000 Uani .
C19 C 0.9726(5) 0.3001(4) 0.6010(3) 0.0316 1.0000 Uani .
C20 C 1.0383(7) 0.3201(6) 0.5266(4) 0.0570 1.0000 Uani .
C21 C 1.0722(5) 0.3092(5) 0.6644(4) 0.0507 1.0000 Uani .
C22 C 0.7899(4) 0.0529(4) 0.6343(2) 0.0234 1.0000 Uani .
C23 C 0.8915(5) -0.0396(4) 0.6103(3) 0.0301 1.0000 Uani .
C24 C 1.0147(5) -0.0230(5) 0.5821(3) 0.0362 1.0000 Uani .
C25 C 1.0385(5) 0.0857(4) 0.5786(3) 0.0302 1.0000 Uani .
C26 C 0.9414(4) 0.1811(4) 0.6021(2) 0.0250 1.0000 Uani .
C27 C 0.8176(4) 0.1617(4) 0.6303(2) 0.0228 1.0000 Uani .
C28 C 0.5626(4) -0.0574(4) 0.6042(2) 0.0248 1.0000 Uani .
C29 C 0.6084(5) -0.0703(4) 0.5301(3) 0.0303 1.0000 Uani .
C30 C 0.5505(6) -0.1342(5) 0.4817(3) 0.0401 1.0000 Uani .
C31 C 0.4471(6) -0.1878(4) 0.5034(3) 0.0406 1.0000 Uani .
C32 C 0.3999(5) -0.1743(4) 0.5761(3) 0.0362 1.0000 Uani .
C33 C 0.4580(5) -0.1096(4) 0.6258(3) 0.0325 1.0000 Uani .
C34 C 0.6717(5) -0.0644(4) 0.7504(3) 0.0264 1.0000 Uani .
C35 C 0.7243(5) -0.1789(4) 0.7392(3) 0.0358 1.0000 Uani .
C36 C 0.7551(6) -0.2542(5) 0.7991(3) 0.0421 1.0000 Uani .
C37 C 0.7320(6) -0.2129(5) 0.8705(3) 0.0390 1.0000 Uani .
C38 C 0.6821(5) -0.0978(5) 0.8828(3) 0.0382 1.0000 Uani .
C39 C 0.6515(5) -0.0229(5) 0.8223(3) 0.0312 1.0000 Uani .
C100 C 0.9136(7) 0.1351(7) 0.3646(5) 0.0637 1.0000 Uani .
C101 C 0.9353(7) 0.0711(7) 0.3010(4) 0.0596 1.0000 Uani .
C102 C 0.8366(8) 0.0171(7) 0.2763(4) 0.0620 1.0000 Uani .
C103 C 0.7147(7) 0.0280(6) 0.3147(4) 0.0543 1.0000 Uani .
C104 C 0.6935(6) 0.0936(6) 0.3779(3) 0.0481 1.0000 Uani .
C105 C 0.7922(6) 0.1459(6) 0.4027(4) 0.0551 1.0000 Uani .
C206 C 1.1162(7) -0.2006(6) 0.3756(4) 0.0552 1.0000 Uani .
C200 C 1.1918(7) -0.2994(6) 0.3445(4) 0.0556 1.0000 Uani .
C201 C 1.1369(7) -0.3932(6) 0.3392(4) 0.0591 1.0000 Uani .
C202 C 1.0079(8) -0.3921(7) 0.3678(4) 0.0631 1.0000 Uani .
C203 C 0.9339(6) -0.2919(7) 0.4008(4) 0.0535 1.0000 Uani .
C204 C 0.9872(6) -0.1976(6) 0.4046(4) 0.0531 1.0000 Uani .
Cl1 Cl 0.46259(14) 0.22464(10) 0.55065(7) 0.0346 1.0000 Uani .
O1 O 0.7159(3) 0.2525(2) 0.65633(17) 0.0240 1.0000 Uani .
P1 P 0.62491(10) 0.03279(9) 0.67115(7) 0.0207 1.0000 Uani .
P2 P 0.45548(11) 0.40998(9) 0.70227(6) 0.0198 1.0000 Uani .
Rh1 Rh 0.51018(3) 0.21668(2) 0.68475(4) 0.0194 1.0000 Uani .
H21 H 0.3656 0.4584 0.5538 0.0338 1.0000 Uiso R
H31 H 0.1903 0.5901 0.4953 0.0391 1.0000 Uiso R
H41 H 0.0324 0.7155 0.5648 0.0399 1.0000 Uiso R
H51 H 0.0492 0.7199 0.6931 0.0433 1.0000 Uiso R
H61 H 0.2258 0.5918 0.7523 0.0371 1.0000 Uiso R
H81 H 0.5458 0.5934 0.7868 0.0374 1.0000 Uiso R
H91 H 0.5144 0.6595 0.9076 0.0464 1.0000 Uiso R
H101 H 0.3984 0.5690 0.9907 0.0439 1.0000 Uiso R
H111 H 0.3106 0.4134 0.9545 0.0521 1.0000 Uiso R
H121 H 0.3474 0.3421 0.8349 0.0412 1.0000 Uiso R
H141 H 0.5296 0.6192 0.6535 0.0310 1.0000 Uiso R
H151 H 0.7182 0.6666 0.5961 0.0352 1.0000 Uiso R
H161 H 0.9135 0.5273 0.5784 0.0353 1.0000 Uiso R
H202 H 1.1127 0.2562 0.5157 0.0858 1.0000 Uiso R
H203 H 1.0719 0.3894 0.5289 0.0856 1.0000 Uiso R
H201 H 0.9704 0.3266 0.4885 0.0862 1.0000 Uiso R
H211 H 1.1571 0.2560 0.6577 0.0747 1.0000 Uiso R
H213 H 1.0890 0.3852 0.6654 0.0747 1.0000 Uiso R
H212 H 1.0319 0.2933 0.7111 0.0748 1.0000 Uiso R
H231 H 0.8765 -0.1142 0.6128 0.0357 1.0000 Uiso R
H241 H 1.0794 -0.0857 0.5647 0.0438 1.0000 Uiso R
H251 H 1.1208 0.0958 0.5600 0.0356 1.0000 Uiso R
H291 H 0.6797 -0.0363 0.5141 0.0359 1.0000 Uiso R
H301 H 0.5797 -0.1405 0.4320 0.0482 1.0000 Uiso R
H311 H 0.4098 -0.2321 0.4694 0.0485 1.0000 Uiso R
H321 H 0.3305 -0.2092 0.5924 0.0439 1.0000 Uiso R
H331 H 0.4257 -0.1022 0.6735 0.0382 1.0000 Uiso R
H351 H 0.7367 -0.2068 0.6911 0.0435 1.0000 Uiso R
H361 H 0.7920 -0.3321 0.7912 0.0511 1.0000 Uiso R
H371 H 0.7485 -0.2621 0.9104 0.0473 1.0000 Uiso R
H381 H 0.6669 -0.0704 0.9306 0.0460 1.0000 Uiso R
H391 H 0.6177 0.0546 0.8299 0.0375 1.0000 Uiso R
H1001 H 0.9791 0.1719 0.3823 0.0761 1.0000 Uiso R
H1011 H 1.0174 0.0635 0.2753 0.0722 1.0000 Uiso R
H1021 H 0.8516 -0.0270 0.2341 0.0753 1.0000 Uiso R
H1031 H 0.6477 -0.0078 0.2980 0.0656 1.0000 Uiso R
H1041 H 0.6094 0.1022 0.4027 0.0581 1.0000 Uiso R
H1051 H 0.7783 0.1903 0.4450 0.0663 1.0000 Uiso R
H2061 H 1.1531 -0.1358 0.3773 0.0663 1.0000 Uiso R
H2001 H 1.2796 -0.3022 0.3267 0.0670 1.0000 Uiso R
H2011 H 1.1872 -0.4587 0.3165 0.0711 1.0000 Uiso R
H2021 H 0.9713 -0.4566 0.3646 0.0762 1.0000 Uiso R
H2031 H 0.8479 -0.2901 0.4210 0.0635 1.0000 Uiso R
H2041 H 0.9372 -0.1301 0.4268 0.0643 1.0000 Uiso R
H11 H 0.3728 0.1927 0.7037 0.0234 1.0000 Uiso R
H12 H 0.5392 0.2119 0.7664 0.0234 1.0000 Uiso R

loop_
_atom_site_aniso_label
_atom_site_aniso_U_11
_atom_site_aniso_U_22
_atom_site_aniso_U_33
_atom_site_aniso_U_23
_atom_site_aniso_U_13
_atom_site_aniso_U_12
C1 0.026(2) 0.022(2) 0.026(2) -0.0012(16) 0.0013(17) -0.0043(17)
C2 0.028(2) 0.029(2) 0.030(2) 0.0019(19) -0.0045(19) -0.0048(18)
C3 0.037(3) 0.029(2) 0.032(2) 0.007(2) -0.008(2) -0.008(2)
C4 0.028(2) 0.023(2) 0.047(3) 0.006(2) -0.011(2) -0.0027(18)
C5 0.026(2) 0.033(2) 0.041(3) -0.0035(19) -0.0022(19) 0.0079(18)
C6 0.033(2) 0.030(2) 0.026(3) -0.0001(17) -0.0012(18) -0.0009(17)
C7 0.024(2) 0.026(2) 0.021(2) 0.0025(17) -0.0012(18) -0.0041(17)
C8 0.037(2) 0.034(3) 0.025(2) -0.0034(19) 0.004(2) -0.014(2)
C9 0.044(3) 0.041(3) 0.030(2) -0.013(2) 0.001(2) -0.013(2)
C10 0.043(3) 0.046(3) 0.019(2) -0.009(2) 0.001(2) -0.004(2)
C11 0.061(4) 0.047(3) 0.024(2) -0.004(2) 0.014(2) -0.018(3)
C12 0.051(3) 0.031(3) 0.023(2) -0.0018(19) 0.008(2) -0.017(2)
C13 0.0243(19) 0.021(2) 0.0166(17) -0.0027(14) 0.0006(15) -0.0039(16)
C14 0.030(2) 0.022(2) 0.025(2) 0.0016(16) -0.0006(18) -0.0079(18)
C15 0.042(3) 0.022(2) 0.026(2) -0.0001(18) -0.002(2) -0.0124(19)
C16 0.029(2) 0.035(3) 0.027(2) -0.0011(19) 0.0010(19) -0.0170(19)
C17 0.024(2) 0.028(2) 0.0201(19) -0.0037(17) 0.0022(17) -0.0094(17)
C18 0.029(2) 0.020(2) 0.021(2) -0.0012(15) -0.0012(17) -0.0093(17)
C19 0.026(2) 0.033(3) 0.039(3) -0.006(2) 0.008(2) -0.0125(19)
C20 0.066(4) 0.042(3) 0.066(4) -0.009(3) 0.042(4) -0.017(3)
C21 0.027(2) 0.049(3) 0.075(5) -0.013(3) -0.012(3) -0.007(2)
C22 0.022(2) 0.022(2) 0.023(2) 0.0013(16) -0.0034(17) 0.0009(16)
C23 0.030(2) 0.022(2) 0.037(2) -0.0023(19) 0.004(2) -0.0018(18)
C24 0.030(3) 0.032(3) 0.042(3) -0.004(2) 0.007(2) 0.004(2)
C25 0.023(2) 0.034(3) 0.033(2) -0.003(2) 0.0056(19) -0.0045(18)
C26 0.023(2) 0.026(2) 0.025(2) -0.0012(17) -0.0003(18) -0.0037(17)
C27 0.021(2) 0.024(2) 0.022(2) -0.0035(16) -0.0002(17) -0.0011(16)
C28 0.025(2) 0.022(2) 0.027(2) -0.0016(17) -0.0021(18) -0.0035(17)
C29 0.035(3) 0.029(2) 0.025(2) 0.0001(19) -0.001(2) -0.004(2)
C30 0.053(3) 0.035(3) 0.031(3) -0.003(2) -0.010(2) -0.006(2)
C31 0.043(3) 0.028(3) 0.049(3) -0.011(2) -0.017(3) -0.002(2)
C32 0.030(2) 0.026(2) 0.053(3) -0.001(2) -0.009(2) -0.0067(19)
C33 0.031(2) 0.027(2) 0.039(3) -0.004(2) -0.001(2) -0.0060(19)
C34 0.027(2) 0.024(2) 0.030(2) 0.0059(17) -0.0041(19) -0.0107(17)
C35 0.044(3) 0.031(3) 0.029(2) 0.005(2) -0.005(2) -0.002(2)
C36 0.048(3) 0.025(3) 0.053(3) 0.010(2) -0.013(3) -0.009(2)
C37 0.039(3) 0.045(3) 0.035(3) 0.022(2) -0.013(2) -0.014(2)
C38 0.034(3) 0.052(3) 0.029(2) 0.011(2) -0.003(2) -0.009(2)
C39 0.030(2) 0.037(3) 0.026(2) 0.002(2) -0.0003(19) -0.006(2)
C100 0.045(3) 0.068(5) 0.084(5) 0.001(4) -0.001(3) -0.025(3)
C101 0.046(4) 0.069(5) 0.062(4) 0.017(4) 0.014(3) -0.010(3)
C102 0.074(5) 0.071(5) 0.032(3) -0.004(3) 0.011(3) 0.003(4)
C103 0.052(4) 0.065(4) 0.050(3) 0.013(3) -0.014(3) -0.021(3)
C104 0.036(3) 0.062(4) 0.044(3) 0.011(3) 0.005(3) -0.005(3)
C105 0.047(3) 0.064(4) 0.050(4) -0.015(3) 0.003(3) -0.004(3)
C206 0.050(3) 0.048(4) 0.067(4) 0.006(3) 0.000(3) -0.011(3)
C200 0.043(3) 0.070(5) 0.050(4) 0.006(3) 0.006(3) -0.005(3)
C201 0.058(4) 0.058(4) 0.057(4) -0.007(3) -0.003(3) -0.004(3)
C202 0.073(5) 0.067(5) 0.057(4) 0.010(3) -0.022(4) -0.034(4)
C203 0.036(3) 0.078(5) 0.047(3) 0.005(3) -0.005(3) -0.013(3)
C204 0.041(3) 0.065(4) 0.049(4) -0.002(3) -0.004(3) -0.002(3)
Cl1 0.0524(7) 0.0268(6) 0.0220(5) -0.0002(4) -0.0038(5) -0.0032(5)
O1 0.0236(14) 0.0182(14) 0.0292(15) -0.0011(11) 0.0068(12) -0.0027(11)
P1 0.0235(5) 0.0183(5) 0.0201(6) 0.0006(4) -0.0010(4) -0.0043(4)
P2 0.0213(5) 0.0195(5) 0.0181(6) 0.0003(4) 0.0011(4) -0.0034(4)
Rh1 0.02031(14) 0.01877(14) 0.01919(14) -0.00009(14) 0.00103(15) -0.00419(9)

loop_
_atom_type_symbol
_atom_type_scat_dispersion_real
_atom_type_scat_dispersion_imag
_atom_type_scat_Cromer_Mann_a1
_atom_type_scat_Cromer_Mann_b1
_atom_type_scat_Cromer_Mann_a2
_atom_type_scat_Cromer_Mann_b2
_atom_type_scat_Cromer_Mann_a3
_atom_type_scat_Cromer_Mann_b3
_atom_type_scat_Cromer_Mann_a4
_atom_type_scat_Cromer_Mann_b4
_atom_type_scat_Cromer_Mann_c
_atom_type_scat_source
Rh -1.1178 0.9187 19.2957 0.7515 14.3501 8.2176 4.7343 25.8749 1.2892 98.6062 5.3280 'International Tables Vol C 4.2.6.8 and 6.1.1.4'
C 0.0033 0.0016 2.3100 20.8439 1.0200 10.2075 1.5886 0.5687 0.8650 51.6512 0.2156 'International Tables Vol C 4.2.6.8 and 6.1.1.4'
H 0.0000 0.0000 0.4930 10.5109 0.3229 26.1257 0.1402 3.1424 0.0408 57.7998 0.0030 'International Tables Vol C 4.2.6.8 and 6.1.1.4'
O 0.0106 0.0060 3.0485 13.2771 2.2868 5.7011 1.5463 0.3239 0.8670 32.9089 0.2508 'International Tables Vol C 4.2.6.8 and 6.1.1.4'
Cl 0.1484 0.1585 11.4604 0.0104 7.1964 1.1662 6.2556 18.5194 1.6455 47.7784 -9.5574 'International Tables Vol C 4.2.6.8 and 6.1.1.4'
P 0.1023 0.0942 6.4345 1.9067 4.1791 27.1570 1.7800 0.5260 1.4908 68.1645 1.1149 'International Tables Vol C 4.2.6.8 and 6.1.1.4'

loop_
_geom_angle_atom_site_label_1
_geom_angle_atom_site_label_2
_geom_angle_atom_site_label_3
_geom_angle
_geom_angle_publ_flag
C2 C1 C6 119.5(4) yes
C2 C1 P2 118.6(3) yes
C6 C1 P2 121.9(3) yes
C1 C2 C3 120.1(5) yes
C1 C2 H21 119.6 no
C3 C2 H21 120.3 no
C2 C3 C4 120.3(5) yes
C2 C3 H31 120.0 no
C4 C3 H31 119.7 no
C3 C4 C5 120.3(4) yes
C3 C4 H41 119.6 no
C5 C4 H41 120.1 no
C4 C5 C6 119.8(4) yes
C4 C5 H51 120.0 no
C6 C5 H51 120.2 no
C1 C6 C5 120.1(4) yes
C1 C6 H61 120.6 no
C5 C6 H61 119.3 no
C8 C7 C12 118.3(4) yes
C8 C7 P2 124.1(3) yes
C12 C7 P2 117.4(3) yes
C7 C8 C9 120.9(4) yes
C7 C8 H81 120.1 no
C9 C8 H81 119.0 no
C8 C9 C10 120.1(5) yes
C8 C9 H91 120.1 no
C10 C9 H91 119.8 no
C9 C10 C11 120.1(4) yes
C9 C10 H101 119.7 no
C11 C10 H101 120.1 no
C10 C11 C12 120.1(5) yes
C10 C11 H111 120.2 no
C12 C11 H111 119.7 no
C7 C12 C11 120.5(5) yes
C7 C12 H121 119.7 no
C11 C12 H121 119.8 no
C14 C13 C18 117.8(4) yes
C14 C13 P2 120.7(3) yes
C18 C13 P2 121.4(3) yes
C13 C14 C15 120.5(4) yes
C13 C14 H141 119.0 no
C15 C14 H141 120.5 no
C14 C15 C16 119.7(4) yes
C14 C15 H151 120.3 no
C16 C15 H151 120.0 no
C15 C16 C17 122.2(4) yes
C15 C16 H161 118.4 no
C17 C16 H161 119.4 no
C16 C17 C18 117.1(4) yes
C16 C17 C19 120.9(4) yes
C18 C17 C19 121.9(4) yes
C13 C18 C17 122.6(4) yes
C13 C18 O1 115.9(4) yes
C17 C18 O1 121.4(4) yes
C17 C19 C20 110.0(5) yes
C17 C19 C21 108.3(4) yes
C20 C19 C21 109.5(5) yes
C17 C19 C26 110.1(3) yes
C20 C19 C26 109.8(4) yes
C21 C19 C26 109.0(4) yes
C19 C20 H202 109.7 no
C19 C20 H203 109.8 no
H202 C20 H203 109.8 no
C19 C20 H201 108.8 no
H202 C20 H201 109.1 no
H203 C20 H201 109.6 no
C19 C21 H211 110.7 no
C19 C21 H213 109.4 no
H211 C21 H213 108.7 no
C19 C21 H212 109.2 no
H211 C21 H212 109.2 no
H213 C21 H212 109.6 no
C23 C22 C27 117.8(4) yes
C23 C22 P1 121.6(3) yes
C27 C22 P1 120.6(3) yes
C22 C23 C24 120.9(4) yes
C22 C23 H231 119.9 no
C24 C23 H231 119.2 no
C23 C24 C25 119.8(5) yes
C23 C24 H241 119.3 no
C25 C24 H241 120.9 no
C24 C25 C26 121.9(5) yes
C24 C25 H251 119.2 no
C26 C25 H251 118.9 no
C19 C26 C25 121.0(4) yes
C19 C26 C27 121.8(4) yes
C25 C26 C27 117.1(4) yes
C26 C27 C22 122.5(4) yes
C26 C27 O1 120.7(4) yes
C22 C27 O1 116.8(4) yes
C29 C28 C33 118.4(4) yes
C29 C28 P1 123.3(4) yes
C33 C28 P1 118.1(3) yes
C28 C29 C30 119.9(5) yes
C28 C29 H291 120.1 no
C30 C29 H291 120.0 no
C29 C30 C31 121.8(5) yes
C29 C30 H301 119.4 no
C31 C30 H301 118.8 no
C30 C31 C32 118.7(5) yes
C30 C31 H311 120.3 no
C32 C31 H311 121.0 no
C31 C32 C33 120.0(5) yes
C31 C32 H321 120.8 no
C33 C32 H321 119.2 no
C32 C33 C28 121.2(5) yes
C32 C33 H331 118.5 no
C28 C33 H331 120.3 no
C35 C34 C39 119.3(5) yes
C35 C34 P1 120.4(4) yes
C39 C34 P1 120.3(4) yes
C34 C35 C36 120.8(5) yes
C34 C35 H351 119.3 no
C36 C35 H351 119.9 no
C35 C36 C37 119.7(5) yes
C35 C36 H361 120.4 no
C37 C36 H361 119.9 no
C36 C37 C38 120.3(5) yes
C36 C37 H371 120.6 no
C38 C37 H371 119.2 no
C37 C38 C39 119.6(5) yes
C37 C38 H381 120.1 no
C39 C38 H381 120.3 no
C38 C39 C34 120.3(5) yes
C38 C39 H391 120.3 no
C34 C39 H391 119.4 no
C101 C100 C105 119.9(7) yes
C101 C100 H1001 121.0 no
C105 C100 H1001 119.1 no
C100 C101 C102 119.7(6) yes
C100 C101 H1011 120.0 no
C102 C101 H1011 120.3 no
C101 C102 C103 120.3(7) yes
C101 C102 H1021 119.8 no
C103 C102 H1021 119.9 no
C102 C103 C104 119.5(6) yes
C102 C103 H1031 120.4 no
C104 C103 H1031 120.1 no
C103 C104 C105 120.0(6) yes
C103 C104 H1041 118.8 no
C105 C104 H1041 121.2 no
C100 C105 C104 120.6(6) yes
C100 C105 H1051 119.0 no
C104 C105 H1051 120.4 no
C200 C206 C204 120.6(6) yes
C200 C206 H2061 119.2 no
C204 C206 H2061 120.2 no
C206 C200 C201 119.6(6) yes
C206 C200 H2001 120.6 no
C201 C200 H2001 119.8 no
C200 C201 C202 120.7(7) yes
C200 C201 H2011 119.2 no
C202 C201 H2011 120.1 no
C201 C202 C203 118.8(7) yes
C201 C202 H2021 120.4 no
C203 C202 H2021 120.8 no
C202 C203 C204 120.5(6) yes
C202 C203 H2031 120.0 no
C204 C203 H2031 119.5 no
C206 C204 C203 119.6(6) yes
C206 C204 H2041 120.0 no
C203 C204 H2041 120.3 no
C27 O1 C18 120.7(3) yes
C27 O1 Rh1 117.9(2) yes
C18 O1 Rh1 118.4(2) yes
C22 P1 C34 104.67(19) yes
C22 P1 C28 105.7(2) yes
C34 P1 C28 102.3(2) yes
C22 P1 Rh1 100.89(14) yes
C34 P1 Rh1 122.38(16) yes
C28 P1 Rh1 118.93(14) yes
C13 P2 C1 102.29(19) yes
C13 P2 C7 106.34(19) yes
C1 P2 C7 102.4(2) yes
C13 P2 Rh1 99.60(14) yes
C1 P2 Rh1 126.58(15) yes
C7 P2 Rh1 117.08(14) yes
O1 Rh1 Cl1 86.87(8) yes
O1 Rh1 P2 82.17(8) yes
Cl1 Rh1 P2 95.50(4) yes
O1 Rh1 P1 82.62(8) yes
Cl1 Rh1 P1 89.04(4) yes
P2 Rh1 P1 163.85(4) yes
O1 Rh1 H11 179.9 no
Cl1 Rh1 H11 93.1 no
P2 Rh1 H11 97.9 no
P1 Rh1 H11 97.3 no
O1 Rh1 H12 93.1 no
Cl1 Rh1 H12 180.0 no
P2 Rh1 H12 84.5 no
P1 Rh1 H12 91.0 no
H11 Rh1 H12 86.9 no

loop_
_geom_bond_atom_site_label_1
_geom_bond_atom_site_label_2
_geom_bond_distance
_geom_bond_publ_flag
C1 C2 1.392(6) yes
C1 C6 1.397(6) yes
C1 P2 1.826(4) yes
C2 C3 1.391(7) yes
C2 H21 0.940 no
C3 C4 1.378(7) yes
C3 H31 0.936 no
C4 C5 1.390(7) yes
C4 H41 0.919 no
C5 C6 1.393(6) yes
C5 H51 0.941 no
C6 H61 0.937 no
C7 C8 1.396(6) yes
C7 C12 1.395(6) yes
C7 P2 1.817(4) yes
C8 C9 1.382(7) yes
C8 H81 0.942 no
C9 C10 1.374(8) yes
C9 H91 0.948 no
C10 C11 1.382(8) yes
C10 H101 0.926 no
C11 C12 1.386(7) yes
C11 H111 0.937 no
C12 H121 0.943 no
C13 C14 1.407(6) yes
C13 C18 1.394(6) yes
C13 P2 1.835(4) yes
C14 C15 1.377(7) yes
C14 H141 0.929 no
C15 C16 1.376(7) yes
C15 H151 0.940 no
C16 C17 1.392(7) yes
C16 H161 0.934 no
C17 C18 1.385(6) yes
C17 C19 1.529(7) yes
C18 O1 1.383(5) yes
C19 C20 1.534(8) yes
C19 C21 1.535(8) yes
C19 C26 1.521(6) yes
C20 H202 0.962 no
C20 H203 0.961 no
C20 H201 0.957 no
C21 H211 0.950 no
C21 H213 0.960 no
C21 H212 0.970 no
C22 C23 1.396(6) yes
C22 C27 1.391(6) yes
C22 P1 1.840(4) yes
C23 C24 1.385(7) yes
C23 H231 0.938 no
C24 C25 1.373(7) yes
C24 H241 0.931 no
C25 C26 1.391(6) yes
C25 H251 0.919 no
C26 C27 1.403(6) yes
C27 O1 1.395(5) yes
C28 C29 1.411(6) yes
C28 C33 1.385(7) yes
C28 P1 1.817(4) yes
C29 C30 1.369(7) yes
C29 H291 0.939 no
C30 C31 1.386(8) yes
C30 H301 0.940 no
C31 C32 1.391(8) yes
C31 H311 0.939 no
C32 C33 1.391(7) yes
C32 H321 0.932 no
C33 H331 0.917 no
C34 C35 1.370(7) yes
C34 C39 1.386(7) yes
C34 P1 1.838(5) yes
C35 C36 1.397(7) yes
C35 H351 0.928 no
C36 C37 1.379(8) yes
C36 H361 0.935 no
C37 C38 1.376(8) yes
C37 H371 0.922 no
C38 C39 1.402(7) yes
C38 H381 0.923 no
C39 H391 0.925 no
C100 C101 1.371(11) yes
C100 C105 1.374(10) yes
C100 H1001 0.922 no
C101 C102 1.366(11) yes
C101 H1011 0.929 no
C102 C103 1.381(10) yes
C102 H1021 0.919 no
C103 C104 1.373(10) yes
C103 H1031 0.921 no
C104 C105 1.354(9) yes
C104 H1041 0.936 no
C105 H1051 0.922 no
C206 C200 1.374(10) yes
C206 C204 1.383(9) yes
C206 H2061 0.929 no
C200 C201 1.355(10) yes
C200 H2001 0.928 no
C201 C202 1.385(10) yes
C201 H2011 0.928 no
C202 C203 1.396(11) yes
C202 H2021 0.925 no
C203 C204 1.351(9) yes
C203 H2031 0.929 no
C204 H2041 0.940 no
Cl1 Rh1 2.4625(11) yes
O1 Rh1 2.248(3) yes
P1 Rh1 2.2591(10) yes
P2 Rh1 2.2779(11) yes
Rh1 H11 1.501 no
Rh1 H12 1.499 no
